data_7046202
loop_
_publ_author_name
'Hanft, Anna'
'Lichtenberg, Crispin'

_publ_section_title
;
 Aminotroponiminates: ligand-centred, reversible redox events under
 oxidative conditions in sodium and bismuth complexes.
;
_journal_issue 31
_journal_name_full 'Dalton transactions (Cambridge, England : 2003)'
_journal_page_first 10578
_journal_page_last 10589
_journal_paper_doi 10.1039/c8dt01019f
_journal_volume 47
_journal_year 2018
_chemical_formula_moiety 'C60 H63 Bi Fe3 N6, 4(C4 H8 O)'
_chemical_formula_sum 'C76 H95 Bi Fe3 N6 O4'
_chemical_formula_weight 1533.10
_chemical_properties_physical Air-sensitive,Moisture-sensitive
_space_group_crystal_system triclinic
_space_group_IT_number 2
_space_group_name_Hall '-P 1'
_space_group_name_H-M_alt 'P -1'
_symmetry_space_group_name_Hall '-P 1'
_symmetry_space_group_name_H-M 'P -1'
_atom_sites_solution_hydrogens mixed
_atom_sites_solution_primary iterative
_audit_creation_date 2018-01-23
_audit_creation_method
;
Olex2 1.2
(compiled 2017.08.10 svn.r3458 for OlexSys, GUI svn.r5381)
;
_audit_update_record
;
2018-02-23 deposited with the CCDC.
2018-05-01 downloaded from the CCDC.
;
_cell_angle_alpha 93.978(2)
_cell_angle_beta 107.059(2)
_cell_angle_gamma 105.219(2)
_cell_formula_units_Z 2
_cell_length_a 13.4649(19)
_cell_length_b 14.607(2)
_cell_length_c 18.529(3)
_cell_measurement_reflns_used 9947
_cell_measurement_temperature 100
_cell_measurement_theta_max 30.33
_cell_measurement_theta_min 2.31
_cell_volume 3319.2(8)
_computing_cell_refinement 'SAINT v8.34A (Bruker, 2013)'
_computing_data_collection 'SMART v5.630 (Bruker, 2003)'
_computing_data_reduction 'SAINT v8.34A (Bruker, 2013)'
_computing_molecular_graphics 'Olex2 (Dolomanov et al., 2009)'
_computing_publication_material 'Olex2 (Dolomanov et al., 2009)'
_computing_structure_refinement 'ShelXL (Sheldrick, 2015)'
_computing_structure_solution
;
Superflip (Palatinus & Chapuis, 2007;Palatinus & van der Lee, 2008;
Palatinus et al., 2012)
;
_diffrn_ambient_temperature 100
_diffrn_measured_fraction_theta_full 0.996
_diffrn_measured_fraction_theta_max 0.992
_diffrn_measurement_device_type 'Bruker APEX'
_diffrn_measurement_method '\f and \w scans'
_diffrn_radiation_monochromator Parallel,graphite
_diffrn_radiation_type MoK\a
_diffrn_radiation_wavelength 0.71073
_diffrn_reflns_av_R_equivalents 0.0321
_diffrn_reflns_av_unetI/netI 0.0458
_diffrn_reflns_Laue_measured_fraction_full 0.996
_diffrn_reflns_Laue_measured_fraction_max 0.992
_diffrn_reflns_limit_h_max 17
_diffrn_reflns_limit_h_min -17
_diffrn_reflns_limit_k_max 18
_diffrn_reflns_limit_k_min -18
_diffrn_reflns_limit_l_max 23
_diffrn_reflns_limit_l_min -23
_diffrn_reflns_number 31442
_diffrn_reflns_point_group_measured_fraction_full 0.996
_diffrn_reflns_point_group_measured_fraction_max 0.992
_diffrn_reflns_theta_full 26.000
_diffrn_reflns_theta_max 26.810
_diffrn_reflns_theta_min 1.689
_diffrn_source_current 35.0
_diffrn_source_power 1.575
_diffrn_source_voltage 45.0
_diffrn_standards_number 0
_exptl_absorpt_coefficient_mu 3.341
_exptl_absorpt_correction_T_max 0.7461
_exptl_absorpt_correction_T_min 0.6295
_exptl_absorpt_correction_type empirical
_exptl_absorpt_process_details
'SADABS-2014/4 (Bruker,2014/4) was used for absorption correction. wR2(int) was 0.0570 before and 0.0415 after correction. The Ratio of minimum to maximum transmission is 0.8437. The \l/2 correction factor is 0.00150.'
_exptl_crystal_colour 'dark red'
_exptl_crystal_colour_modifier dark
_exptl_crystal_colour_primary red
_exptl_crystal_density_diffrn 1.534
_exptl_crystal_description block
_exptl_crystal_F_000 1572
_exptl_crystal_size_max 0.09
_exptl_crystal_size_mid 0.06
_exptl_crystal_size_min 0.05
_refine_diff_density_max 2.346
_refine_diff_density_min -1.015
_refine_diff_density_rms 0.138
_refine_ls_extinction_method none
_refine_ls_goodness_of_fit_ref 1.069
_refine_ls_hydrogen_treatment mixed
_refine_ls_matrix_type full
_refine_ls_number_parameters 825
_refine_ls_number_reflns 14110
_refine_ls_number_restraints 104
_refine_ls_restrained_S_all 1.100
_refine_ls_R_factor_all 0.0438
_refine_ls_R_factor_gt 0.0379
_refine_ls_shift/su_max 0.004
_refine_ls_shift/su_mean 0.000
_refine_ls_structure_factor_coef Fsqd
_refine_ls_weighting_details 'w=1/[\s^2^(Fo^2^)+(0.0600P)^2^+2.5840P] where P=(Fo^2^+2Fc^2^)/3'
_refine_ls_weighting_scheme calc
_refine_ls_wR_factor_gt 0.0981
_refine_ls_wR_factor_ref 0.1014
_reflns_Friedel_coverage 0.000
_reflns_number_gt 12654
_reflns_number_total 14110
_reflns_threshold_expression 'I > 2\s(I)'
_cod_data_source_file c8dt01019f2.cif
_cod_data_source_block Compound8
_cod_depositor_comments 'Adding full bibliography for 7046201--7046206.cif.'
_cod_database_code 7046202
_shelx_shelxl_version_number 2014/7
_shelx_space_group_comment
;
The symmetry employed for this shelxl refinement is uniquely defined
by the following loop, which should always be used as a source of
symmetry information in preference to the above space-group names.
They are only intended as comments.
;
_olex2_refinement_description
;
1. Fixed Uiso
 At 1.2 times of:
  All C(H) groups, All C(H,H) groups
 At 1.5 times of:
  All C(H,H,H) groups
2. Restrained distances
 O4-C76
 1.4 with sigma of 0.02
 C69-C70
 1.5 with sigma of 0.005
 C70-C71
 1.5 with sigma of 0.005
 C71-C72
 1.5 with sigma of 0.005
 C74-C75
 1.5 with sigma of 0.01
 C73-O4
 1.4 with sigma of 0.02
 C76-C75
 1.5 with sigma of 0.02
 C73-C75
 3.1 with sigma of 0.04
3. Uiso/Uaniso restraints and constraints
O4 \\sim C73 \\sim C74 \\sim C75 \\sim C76: within 2A with sigma of 0.04 and
sigma for terminal atoms of 0.08
Uanis(O4) \\sim Ueq, Uanis(C76) \\sim Ueq, Uanis(C75) \\sim Ueq, Uanis(C74)
\\sim Ueq, Uanis(C73) \\sim Ueq: with sigma of 0.005 and sigma for terminal
atoms of 0.01
4. Rigid body (RIGU) restrains
 C76, C75, C74, C73, O4
 with sigma for 1-2 distances of 0.004 and sigma for 1-3 distances of 0.004
5.a Ternary CH refined with riding coordinates:
 C48(H48), C8(H8)
5.b Secondary CH2 refined with riding coordinates:
 C65(H65A,H65B), C64(H64A,H64B), C69(H69A,H69B), C67(H67A,H67B), C72(H72A,
 H72B), C68(H68A,H68B), C63(H63A,H63B), C61(H61A,H61B), C62(H62A,H62B),
 C66(H66A,H66B), C70(H70A,H70B), C71(H71A,H71B), C76(H76A,H76B), C74(H74A,H74B),
  C75(H75A,H75B), C73(H73A,H73B)
5.c Aromatic/amide H refined with riding coordinates:
 C25(H25), C24(H24), C32(H32), C53(H53), C18(H18), C39(H39), C4(H4), C52(H52),
 C46(H46), C59(H59), C60(H60), C5(H5), C26(H26), C33(H33), C35(H35), C6(H6),
 C55(H55), C15(H15), C7(H7), C45(H45), C58(H58), C40(H40), C34(H34), C56(H56),
 C12(H12), C27(H27), C3(H3), C47(H47), C54(H54), C13(H13), C17(H17), C44(H44),
 C14(H14), C19(H19), C57(H57), C43(H43), C36(H36), C16(H16), C37(H37), C38(H38),
  C20(H20)
5.d Idealised Me refined as rotating group:
 C30(H30A,H30B,H30C), C49(H49A,H49B,H49C), C29(H29A,H29B,H29C), C10(H10A,H10B,
 H10C), C50(H50A,H50B,H50C), C9(H9A,H9B,H9C)
;
_olex2_submission_special_instructions 'No special instructions were received'

loop_
_space_group_symop_operation_xyz
'x, y, z'
'-x, -y, -z'

loop_
_atom_site_label
_atom_site_type_symbol
_atom_site_fract_x
_atom_site_fract_y
_atom_site_fract_z
_atom_site_U_iso_or_equiv
_atom_site_adp_type
_atom_site_occupancy
_atom_site_site_symmetry_order
_atom_site_calc_flag
_atom_site_refinement_flags_posn
_atom_site_refinement_flags_adp
Bi1 Bi 0.07331(2) 0.70157(2) 0.24370(2) 0.01346(5) Uani 1 1 d . .
Fe3 Fe 0.34298(5) 0.59858(5) 0.46589(3) 0.02029(13) Uani 1 1 d . .
Fe2 Fe 0.17032(5) 1.02787(4) 0.43234(3) 0.01760(13) Uani 1 1 d . .
Fe1 Fe -0.11868(5) 0.93146(4) 0.11385(3) 0.01997(13) Uani 1 1 d . .
O1 O 0.5042(3) 0.8297(3) 0.0906(2) 0.0373(8) Uani 1 1 d . .
N3 N 0.1960(3) 0.8571(2) 0.31987(19) 0.0157(7) Uani 1 1 d . .
C25 C 0.5614(4) 0.9932(4) 0.3650(3) 0.0309(11) Uani 1 1 d . .
H25 H 0.6353 1.0305 0.3878 0.037 Uiso 1 1 calc R .
O2 O 0.3515(4) 1.0816(4) 0.1066(3) 0.0764(15) Uani 1 1 d . .
C24 C 0.5332(4) 0.9346(4) 0.2959(3) 0.0337(11) Uani 1 1 d . .
H24 H 0.5908 0.9388 0.2752 0.040 Uiso 1 1 calc R .
N1 N -0.0815(3) 0.7594(2) 0.20733(19) 0.0169(7) Uani 1 1 d . .
N6 N -0.0170(3) 0.5265(2) 0.1811(2) 0.0186(7) Uani 1 1 d . .
C23 C 0.4353(4) 0.8714(4) 0.2525(3) 0.0284(10) Uani 1 1 d . .
C31 C 0.1556(3) 0.8930(3) 0.3747(2) 0.0161(8) Uani 1 1 d . .
N5 N 0.1750(3) 0.5895(2) 0.29658(19) 0.0165(7) Uani 1 1 d . .
N4 N 0.2464(3) 0.7803(3) 0.2078(2) 0.0209(7) Uani 1 1 d . .
N2 N -0.0310(3) 0.6712(2) 0.32468(19) 0.0172(7) Uani 1 1 d . .
C32 C 0.0556(3) 0.9162(3) 0.3535(3) 0.0216(9) Uani 1 1 d . .
H32 H 0.0155 0.9217 0.3033 0.026 Uiso 1 1 calc R .
C53 C 0.4590(3) 0.6766(3) 0.4256(2) 0.0218(9) Uani 1 1 d . .
H53 H 0.5341 0.6811 0.4431 0.026 Uiso 1 1 calc R .
C30 C 0.1540(4) 0.7032(5) 0.0766(3) 0.0525(18) Uani 1 1 d . .
H30A H 0.1026 0.6553 0.0931 0.079 Uiso 1 1 calc GR .
H30B H 0.1632 0.6741 0.0307 0.079 Uiso 1 1 calc GR .
H30C H 0.1258 0.7578 0.0652 0.079 Uiso 1 1 calc GR .
C18 C -0.2359(4) 0.9805(3) 0.1389(3) 0.0305(11) Uani 1 1 d . .
H18 H -0.3066 0.9425 0.1358 0.037 Uiso 1 1 calc R .
C39 C 0.2810(4) 1.1385(3) 0.4093(3) 0.0320(11) Uani 1 1 d . .
H39 H 0.3220 1.1330 0.3762 0.038 Uiso 1 1 calc R .
C4 C -0.3031(3) 0.6578(3) 0.3437(3) 0.0228(9) Uani 1 1 d . .
H4 H -0.3344 0.6238 0.3775 0.027 Uiso 1 1 calc R .
C52 C 0.3777(3) 0.6088(3) 0.3651(2) 0.0192(8) Uani 1 1 d . .
H52 H 0.3887 0.5589 0.3356 0.023 Uiso 1 1 calc R .
C46 C 0.1914(4) 0.3405(3) 0.2570(3) 0.0325(11) Uani 1 1 d . .
H46 H 0.2273 0.3058 0.2920 0.039 Uiso 1 1 calc R .
C59 C 0.3778(4) 0.5997(4) 0.5813(3) 0.0371(12) Uani 1 1 d . .
H59 H 0.4199 0.6533 0.6201 0.045 Uiso 1 1 calc R .
C28 C 0.2614(4) 0.7372(4) 0.1390(3) 0.0256(10) Uani 1 1 d . .
C60 C 0.2645(5) 0.5743(5) 0.5445(3) 0.0467(16) Uani 1 1 d . .
H60 H 0.2171 0.6082 0.5541 0.056 Uiso 1 1 calc R .
C5 C -0.3667(3) 0.7077(3) 0.2994(3) 0.0254(9) Uani 1 1 d . .
H5 H -0.4327 0.7079 0.3083 0.030 Uiso 1 1 calc R .
C26 C 0.4898(4) 1.0011(3) 0.4026(3) 0.0270(10) Uani 1 1 d . .
H26 H 0.5207 1.0461 0.4486 0.032 Uiso 1 1 calc R .
C33 C 0.0260(4) 0.9296(3) 0.4199(3) 0.0250(10) Uani 1 1 d . .
H33 H -0.0382 0.9439 0.4216 0.030 Uiso 1 1 calc R .
C65 C 0.4368(6) 1.1252(7) 0.1732(4) 0.075(2) Uani 1 1 d . .
H65A H 0.4824 1.1863 0.1652 0.090 Uiso 1 1 calc R .
H65B H 0.4829 1.0826 0.1889 0.090 Uiso 1 1 calc R .
C49 C -0.2127(4) 0.5057(4) 0.1500(3) 0.0299(10) Uani 1 1 d . .
H49A H -0.2076 0.4761 0.1964 0.045 Uiso 1 1 calc GR .
H49B H -0.2839 0.4744 0.1115 0.045 Uiso 1 1 calc GR .
H49C H -0.2040 0.5742 0.1624 0.045 Uiso 1 1 calc GR .
C35 C 0.1893(3) 0.8968(3) 0.4558(2) 0.0204(9) Uani 1 1 d . .
H35 H 0.2547 0.8869 0.4863 0.025 Uiso 1 1 calc R .
C6 C -0.3408(4) 0.7570(3) 0.2435(3) 0.0263(10) Uani 1 1 d . .
H6 H -0.3919 0.7879 0.2179 0.032 Uiso 1 1 calc R .
C29 C 0.3102(5) 0.6545(4) 0.1563(3) 0.0400(13) Uani 1 1 d . .
H29A H 0.3803 0.6785 0.1973 0.060 Uiso 1 1 calc GR .
H29B H 0.3211 0.6276 0.1102 0.060 Uiso 1 1 calc GR .
H29C H 0.2606 0.6044 0.1723 0.060 Uiso 1 1 calc GR .
C55 C 0.2964(3) 0.7057(3) 0.4139(2) 0.0187(8) Uani 1 1 d . .
H55 H 0.2433 0.7324 0.4231 0.022 Uiso 1 1 calc R .
C15 C -0.1805(4) 0.7870(3) 0.0720(3) 0.0236(9) Uani 1 1 d . .
H15 H -0.2527 0.7480 0.0635 0.028 Uiso 1 1 calc R .
C7 C -0.2508(3) 0.7681(3) 0.2191(3) 0.0209(9) Uani 1 1 d . .
H7 H -0.2537 0.8030 0.1775 0.025 Uiso 1 1 calc R .
C45 C 0.1459(4) 0.2945(3) 0.1819(3) 0.0357(12) Uani 1 1 d . .
H45 H 0.1597 0.2358 0.1699 0.043 Uiso 1 1 calc R .
C58 C 0.4176(4) 0.5315(4) 0.5505(3) 0.0298(10) Uani 1 1 d . .
H58 H 0.4913 0.5314 0.5649 0.036 Uiso 1 1 calc R .
C48 C -0.1230(3) 0.4935(3) 0.1186(2) 0.0224(9) Uani 1 1 d . .
H48 H -0.1384 0.4234 0.1011 0.027 Uiso 1 1 calc R .
C40 C 0.3125(4) 1.1334(3) 0.4879(3) 0.0305(11) Uani 1 1 d . .
H40 H 0.3785 1.1236 0.5173 0.037 Uiso 1 1 calc R .
C11 C -0.0907(3) 0.8035(3) 0.1414(2) 0.0172(8) Uani 1 1 d . .
C22 C 0.3275(3) 0.8429(3) 0.2595(2) 0.0174(8) Uani 1 1 d . .
C21 C 0.3023(3) 0.8858(3) 0.3248(2) 0.0165(8) Uani 1 1 d . .
C34 C 0.1083(4) 0.9182(3) 0.4831(3) 0.0240(9) Uani 1 1 d . .
H34 H 0.1094 0.9238 0.5347 0.029 Uiso 1 1 calc R .
O3 O 0.1440(7) 0.7356(5) 0.7584(5) 0.115(2) Uani 1 1 d . .
C10 C -0.0497(4) 0.5110(3) 0.3681(3) 0.0260(10) Uani 1 1 d . .
H10A H -0.1268 0.4992 0.3626 0.039 Uiso 1 1 calc GR .
H10B H -0.0164 0.4787 0.4091 0.039 Uiso 1 1 calc GR .
H10C H -0.0428 0.4857 0.3200 0.039 Uiso 1 1 calc GR .
C51 C 0.2760(3) 0.6278(3) 0.3555(2) 0.0179(8) Uani 1 1 d . .
C56 C 0.2335(4) 0.4899(5) 0.4910(3) 0.0420(14) Uani 1 1 d . .
H56 H 0.1617 0.4569 0.4585 0.050 Uiso 1 1 calc R .
C12 C 0.0016(4) 0.8663(3) 0.1297(3) 0.0235(9) Uani 1 1 d . .
H12 H 0.0725 0.8900 0.1660 0.028 Uiso 1 1 calc R .
C27 C 0.3795(3) 0.9543(3) 0.3848(3) 0.0225(9) Uani 1 1 d . .
H27 H 0.3500 0.9733 0.4220 0.027 Uiso 1 1 calc R .
C3 C -0.2031(3) 0.6494(3) 0.3468(2) 0.0204(9) Uani 1 1 d . .
H3 H -0.1779 0.6106 0.3829 0.024 Uiso 1 1 calc R .
C47 C 0.1924(3) 0.4296(3) 0.2886(3) 0.0237(9) Uani 1 1 d . .
H47 H 0.2332 0.4468 0.3415 0.028 Uiso 1 1 calc R .
C54 C 0.4090(4) 0.7368(3) 0.4558(3) 0.0236(9) Uani 1 1 d . .
H54 H 0.4447 0.7889 0.4969 0.028 Uiso 1 1 calc R .
C50 C -0.1215(4) 0.5448(3) 0.0509(3) 0.0299(10) Uani 1 1 d . .
H50A H -0.1075 0.6137 0.0665 0.045 Uiso 1 1 calc GR .
H50B H -0.1921 0.5192 0.0104 0.045 Uiso 1 1 calc GR .
H50C H -0.0641 0.5347 0.0317 0.045 Uiso 1 1 calc GR .
C13 C -0.0308(4) 0.8873(4) 0.0542(3) 0.0302(11) Uani 1 1 d . .
H13 H 0.0150 0.9273 0.0312 0.036 Uiso 1 1 calc R .
C17 C -0.2071(5) 1.0239(4) 0.0800(3) 0.0361(12) Uani 1 1 d . .
H17 H -0.2548 1.0203 0.0299 0.043 Uiso 1 1 calc R .
C2 C -0.1283(3) 0.6867(3) 0.3071(2) 0.0177(8) Uani 1 1 d . .
C9 C 0.0164(4) 0.6649(3) 0.4669(3) 0.0259(10) Uani 1 1 d . .
H9A H 0.0524 0.7342 0.4744 0.039 Uiso 1 1 calc GR .
H9B H 0.0588 0.6361 0.5063 0.039 Uiso 1 1 calc GR .
H9C H -0.0567 0.6541 0.4708 0.039 Uiso 1 1 calc GR .
C1 C -0.1562(3) 0.7387(3) 0.2426(2) 0.0160(8) Uani 1 1 d . .
C44 C 0.0819(4) 0.3280(3) 0.1234(3) 0.0299(10) Uani 1 1 d . .
H44 H 0.0641 0.2933 0.0737 0.036 Uiso 1 1 calc R .
C14 C -0.1434(4) 0.8382(3) 0.0188(3) 0.0271(10) Uani 1 1 d . .
H14 H -0.1861 0.8398 -0.0317 0.033 Uiso 1 1 calc R .
C41 C 0.1453(3) 0.4998(3) 0.2586(2) 0.0179(8) Uani 1 1 d . .
C19 C -0.1415(4) 1.0031(3) 0.2038(3) 0.0268(10) Uani 1 1 d . .
H19 H -0.1379 0.9832 0.2520 0.032 Uiso 1 1 calc R .
C8 C 0.0080(3) 0.6189(3) 0.3878(2) 0.0203(9) Uani 1 1 d . .
H8 H 0.0849 0.6249 0.3910 0.024 Uiso 1 1 calc R .
C64 C 0.4623(5) 0.8926(4) 0.0438(3) 0.0411(13) Uani 1 1 d . .
H64A H 0.5213 0.9386 0.0317 0.049 Uiso 1 1 calc R .
H64B H 0.4270 0.9292 0.0700 0.049 Uiso 1 1 calc R .
C57 C 0.3284(4) 0.4631(4) 0.4943(3) 0.0354(12) Uani 1 1 d . .
H57 H 0.3317 0.4092 0.4643 0.042 Uiso 1 1 calc R .
C69 C 0.0832(6) 0.7584(6) 0.6816(5) 0.096(4) Uani 1 1 d D .
H69A H 0.0341 0.6988 0.6468 0.115 Uiso 1 1 calc R .
H69B H 0.0397 0.8015 0.6886 0.115 Uiso 1 1 calc R .
C67 C 0.2711(5) 1.0723(4) 0.2044(4) 0.0514(15) Uani 1 1 d . .
H67A H 0.2584 1.0274 0.2406 0.062 Uiso 1 1 calc R .
H67B H 0.2144 1.1056 0.1936 0.062 Uiso 1 1 calc R .
C43 C 0.0405(4) 0.4037(3) 0.1263(3) 0.0226(9) Uani 1 1 d . .
H43 H -0.0042 0.4103 0.0779 0.027 Uiso 1 1 calc R .
C36 C 0.2291(4) 1.1453(3) 0.5152(3) 0.0310(11) Uani 1 1 d . .
H36 H 0.2292 1.1448 0.5664 0.037 Uiso 1 1 calc R .
C72 C 0.2504(6) 0.7341(7) 0.7501(6) 0.087(3) Uani 1 1 d D .
H72A H 0.3079 0.7531 0.8007 0.104 Uiso 1 1 calc R .
H72B H 0.2458 0.6685 0.7289 0.104 Uiso 1 1 calc R .
C16 C -0.0947(5) 1.0741(4) 0.1077(3) 0.0382(12) Uani 1 1 d . .
H16 H -0.0539 1.1105 0.0798 0.046 Uiso 1 1 calc R .
C37 C 0.1459(4) 1.1582(3) 0.4544(3) 0.0315(11) Uani 1 1 d . .
H37 H 0.0801 1.1685 0.4571 0.038 Uiso 1 1 calc R .
C68 C 0.2739(6) 1.0214(5) 0.1323(4) 0.0574(17) Uani 1 1 d . .
H68A H 0.2928 0.9613 0.1421 0.069 Uiso 1 1 calc R .
H68B H 0.2013 1.0044 0.0927 0.069 Uiso 1 1 calc R .
C42 C 0.0503(3) 0.4750(3) 0.1870(2) 0.0184(8) Uani 1 1 d . .
C38 C 0.1775(4) 1.1532(3) 0.3885(3) 0.0350(12) Uani 1 1 d . .
H38 H 0.1362 1.1587 0.3387 0.042 Uiso 1 1 calc R .
C63 C 0.3803(6) 0.8293(5) -0.0282(4) 0.0602(18) Uani 1 1 d . .
H63A H 0.3052 0.8226 -0.0283 0.072 Uiso 1 1 calc R .
H63B H 0.3898 0.8563 -0.0741 0.072 Uiso 1 1 calc R .
C61 C 0.5061(5) 0.7548(4) 0.0394(3) 0.0458(14) Uani 1 1 d . .
H61A H 0.5084 0.6970 0.0639 0.055 Uiso 1 1 calc R .
H61B H 0.5704 0.7748 0.0221 0.055 Uiso 1 1 calc R .
C62 C 0.4032(5) 0.7350(4) -0.0264(4) 0.0480(14) Uani 1 1 d . .
H62A H 0.4132 0.7129 -0.0748 0.058 Uiso 1 1 calc R .
H62B H 0.3433 0.6856 -0.0179 0.058 Uiso 1 1 calc R .
C20 C -0.0538(4) 1.0603(3) 0.1849(3) 0.0335(11) Uani 1 1 d . .
H20 H 0.0195 1.0851 0.2176 0.040 Uiso 1 1 calc R .
C66 C 0.3861(9) 1.1444(6) 0.2353(4) 0.099(4) Uani 1 1 d . .
H66A H 0.4278 1.1320 0.2854 0.118 Uiso 1 1 calc R .
H66B H 0.3830 1.2114 0.2408 0.118 Uiso 1 1 calc R .
C70 C 0.1696(9) 0.8063(7) 0.6513(5) 0.116(5) Uani 1 1 d D .
H70A H 0.1714 0.8743 0.6499 0.140 Uiso 1 1 calc R .
H70B H 0.1530 0.7750 0.5982 0.140 Uiso 1 1 calc R .
C71 C 0.2774(9) 0.8020(9) 0.6983(6) 0.158(6) Uani 1 1 d D .
H71A H 0.3238 0.8660 0.7274 0.190 Uiso 1 1 calc R .
H71B H 0.3152 0.7777 0.6662 0.190 Uiso 1 1 calc R .
O4 O -0.3864(14) 0.6292(12) -0.1148(10) 0.263(5) Uani 1 1 d D U
C76 C -0.4156(16) 0.5605(14) -0.0676(11) 0.212(6) Uani 1 1 d D U
H76A H -0.4296 0.5895 -0.0231 0.255 Uiso 1 1 calc R .
H76B H -0.3607 0.5261 -0.0502 0.255 Uiso 1 1 calc R .
C74 C -0.5323(15) 0.5618(14) -0.1892(10) 0.195(6) Uani 1 1 d D U
H74A H -0.5945 0.5290 -0.2356 0.234 Uiso 1 1 calc R .
H74B H -0.5372 0.6255 -0.1715 0.234 Uiso 1 1 calc R .
C75 C -0.5159(16) 0.4990(13) -0.1253(10) 0.214(6) Uani 1 1 d D U
H75A H -0.5777 0.4854 -0.1051 0.257 Uiso 1 1 calc R .
H75B H -0.5066 0.4376 -0.1438 0.257 Uiso 1 1 calc R .
C73 C -0.4287(16) 0.5653(14) -0.1973(10) 0.209(6) Uani 1 1 d D U
H73A H -0.4116 0.6001 -0.2383 0.251 Uiso 1 1 calc R .
H73B H -0.4124 0.5030 -0.1984 0.251 Uiso 1 1 calc R .
H28 H 0.308(4) 0.784(3) 0.124(3) 0.021(12) Uiso 1 1 d . .
H23 H 0.442(5) 0.843(4) 0.212(3) 0.042(16) Uiso 1 1 d . .

loop_
_atom_site_aniso_label
_atom_site_aniso_U_11
_atom_site_aniso_U_22
_atom_site_aniso_U_33
_atom_site_aniso_U_23
_atom_site_aniso_U_13
_atom_site_aniso_U_12
Bi1 0.01106(8) 0.01423(8) 0.01637(8) 0.00308(5) 0.00526(6) 0.00476(5)
Fe3 0.0165(3) 0.0284(3) 0.0205(3) 0.0115(3) 0.0078(2) 0.0103(3)
Fe2 0.0154(3) 0.0168(3) 0.0206(3) -0.0006(2) 0.0076(2) 0.0037(2)
Fe1 0.0212(3) 0.0198(3) 0.0219(3) 0.0067(2) 0.0077(2) 0.0094(2)
O1 0.034(2) 0.041(2) 0.038(2) 0.0115(16) 0.0113(16) 0.0127(17)
N3 0.0127(16) 0.0157(16) 0.0178(17) 0.0010(13) 0.0046(13) 0.0032(13)
C25 0.010(2) 0.041(3) 0.033(3) -0.003(2) 0.0044(18) -0.0012(19)
O2 0.060(3) 0.090(4) 0.069(3) 0.021(3) 0.018(3) 0.007(3)
C24 0.022(2) 0.043(3) 0.037(3) -0.003(2) 0.014(2) 0.008(2)
N1 0.0162(17) 0.0166(16) 0.0189(17) 0.0043(13) 0.0062(14) 0.0056(14)
N6 0.0145(17) 0.0190(17) 0.0201(18) 0.0010(14) 0.0039(14) 0.0036(14)
C23 0.021(2) 0.036(3) 0.028(2) -0.007(2) 0.0115(19) 0.006(2)
C31 0.0131(18) 0.0138(18) 0.021(2) 0.0010(15) 0.0070(16) 0.0023(15)
N5 0.0151(16) 0.0189(17) 0.0173(17) 0.0046(13) 0.0069(14) 0.0060(14)
N4 0.0166(17) 0.0264(19) 0.0192(18) -0.0018(15) 0.0072(14) 0.0050(15)
N2 0.0176(17) 0.0161(16) 0.0192(17) 0.0048(14) 0.0070(14) 0.0052(14)
C32 0.015(2) 0.020(2) 0.027(2) -0.0038(17) 0.0054(17) 0.0041(16)
C53 0.015(2) 0.027(2) 0.025(2) 0.0118(18) 0.0083(17) 0.0048(17)
C30 0.027(3) 0.088(5) 0.032(3) -0.025(3) 0.009(2) 0.009(3)
C18 0.028(2) 0.029(2) 0.040(3) 0.002(2) 0.011(2) 0.018(2)
C39 0.035(3) 0.020(2) 0.045(3) 0.002(2) 0.025(2) 0.002(2)
C4 0.022(2) 0.026(2) 0.026(2) 0.0064(18) 0.0141(18) 0.0067(18)
C52 0.016(2) 0.022(2) 0.024(2) 0.0091(17) 0.0103(17) 0.0072(16)
C46 0.028(2) 0.020(2) 0.052(3) 0.012(2) 0.012(2) 0.011(2)
C59 0.041(3) 0.058(3) 0.022(2) 0.020(2) 0.013(2) 0.024(3)
C28 0.019(2) 0.033(3) 0.021(2) -0.0054(19) 0.0099(18) 0.0014(19)
C60 0.041(3) 0.085(5) 0.044(3) 0.041(3) 0.033(3) 0.041(3)
C5 0.015(2) 0.038(3) 0.027(2) 0.006(2) 0.0099(18) 0.0097(19)
C26 0.019(2) 0.031(2) 0.024(2) -0.0056(19) 0.0045(18) 0.0030(19)
C33 0.018(2) 0.020(2) 0.038(3) -0.0052(19) 0.0157(19) 0.0015(17)
C65 0.044(4) 0.109(7) 0.056(4) 0.007(4) 0.005(3) 0.011(4)
C49 0.018(2) 0.032(3) 0.035(3) -0.006(2) 0.0052(19) 0.0075(19)
C35 0.020(2) 0.022(2) 0.022(2) 0.0031(17) 0.0095(17) 0.0076(17)
C6 0.018(2) 0.036(3) 0.030(2) 0.009(2) 0.0087(19) 0.0151(19)
C29 0.063(4) 0.027(3) 0.044(3) 0.004(2) 0.034(3) 0.017(3)
C55 0.020(2) 0.021(2) 0.018(2) 0.0054(16) 0.0055(16) 0.0101(17)
C15 0.028(2) 0.019(2) 0.024(2) -0.0007(17) 0.0051(18) 0.0111(18)
C7 0.020(2) 0.022(2) 0.025(2) 0.0110(17) 0.0099(18) 0.0089(17)
C45 0.037(3) 0.021(2) 0.051(3) -0.002(2) 0.013(2) 0.015(2)
C58 0.026(2) 0.041(3) 0.029(2) 0.020(2) 0.010(2) 0.015(2)
C48 0.016(2) 0.021(2) 0.024(2) -0.0061(17) 0.0013(17) 0.0033(17)
C40 0.022(2) 0.022(2) 0.038(3) -0.005(2) 0.005(2) 0.0002(18)
C11 0.018(2) 0.019(2) 0.017(2) 0.0039(16) 0.0068(16) 0.0093(16)
C22 0.018(2) 0.0176(19) 0.019(2) 0.0051(16) 0.0065(16) 0.0074(16)
C21 0.0154(19) 0.019(2) 0.017(2) 0.0054(16) 0.0055(16) 0.0078(16)
C34 0.030(2) 0.019(2) 0.028(2) 0.0020(18) 0.017(2) 0.0066(18)
O3 0.131(6) 0.110(5) 0.125(6) 0.010(5) 0.068(5) 0.040(5)
C10 0.032(2) 0.022(2) 0.032(3) 0.0098(19) 0.018(2) 0.0109(19)
C51 0.0163(19) 0.018(2) 0.022(2) 0.0077(16) 0.0086(16) 0.0057(16)
C56 0.025(3) 0.064(4) 0.041(3) 0.037(3) 0.013(2) 0.010(3)
C12 0.024(2) 0.028(2) 0.026(2) 0.0120(18) 0.0127(19) 0.0128(19)
C27 0.019(2) 0.025(2) 0.023(2) -0.0007(18) 0.0083(17) 0.0062(18)
C3 0.022(2) 0.022(2) 0.021(2) 0.0089(17) 0.0097(17) 0.0092(17)
C47 0.019(2) 0.019(2) 0.031(2) 0.0091(18) 0.0053(18) 0.0041(17)
C54 0.021(2) 0.024(2) 0.023(2) 0.0055(18) 0.0029(18) 0.0062(18)
C50 0.027(2) 0.030(2) 0.027(2) 0.000(2) 0.001(2) 0.009(2)
C13 0.037(3) 0.034(3) 0.034(3) 0.017(2) 0.022(2) 0.019(2)
C17 0.054(3) 0.033(3) 0.031(3) 0.008(2) 0.009(2) 0.034(3)
C2 0.0157(19) 0.0170(19) 0.019(2) -0.0013(16) 0.0061(16) 0.0026(16)
C9 0.026(2) 0.028(2) 0.022(2) 0.0077(18) 0.0082(19) 0.0038(19)
C1 0.0137(18) 0.0133(18) 0.021(2) -0.0003(15) 0.0067(16) 0.0031(15)
C44 0.029(2) 0.024(2) 0.037(3) -0.003(2) 0.013(2) 0.009(2)
C14 0.037(3) 0.032(2) 0.019(2) 0.0060(18) 0.0083(19) 0.021(2)
C41 0.017(2) 0.0173(19) 0.023(2) 0.0055(16) 0.0107(17) 0.0063(16)
C19 0.034(3) 0.024(2) 0.027(2) 0.0041(18) 0.011(2) 0.015(2)
C8 0.016(2) 0.025(2) 0.023(2) 0.0088(17) 0.0078(17) 0.0086(17)
C64 0.043(3) 0.037(3) 0.048(3) 0.016(3) 0.017(3) 0.017(3)
C57 0.039(3) 0.034(3) 0.036(3) 0.024(2) 0.011(2) 0.013(2)
C69 0.090(6) 0.085(6) 0.080(6) -0.040(5) -0.039(5) 0.061(5)
C67 0.058(4) 0.045(3) 0.062(4) 0.024(3) 0.024(3) 0.024(3)
C43 0.021(2) 0.020(2) 0.026(2) 0.0002(17) 0.0091(18) 0.0040(17)
C36 0.037(3) 0.020(2) 0.031(3) -0.0039(19) 0.014(2) -0.001(2)
C72 0.044(4) 0.086(6) 0.122(8) 0.025(6) 0.019(5) 0.012(4)
C16 0.059(4) 0.022(2) 0.045(3) 0.012(2) 0.027(3) 0.017(2)
C37 0.029(2) 0.014(2) 0.053(3) -0.002(2) 0.019(2) 0.0046(18)
C68 0.063(4) 0.053(4) 0.054(4) 0.024(3) 0.016(3) 0.013(3)
C42 0.018(2) 0.0162(19) 0.022(2) 0.0022(16) 0.0099(17) 0.0039(16)
C38 0.042(3) 0.020(2) 0.035(3) 0.008(2) 0.006(2) 0.003(2)
C63 0.069(5) 0.055(4) 0.051(4) 0.007(3) -0.003(3) 0.034(4)
C61 0.045(3) 0.052(4) 0.053(4) 0.014(3) 0.022(3) 0.028(3)
C62 0.047(3) 0.047(3) 0.051(4) 0.006(3) 0.013(3) 0.018(3)
C20 0.038(3) 0.021(2) 0.039(3) -0.001(2) 0.014(2) 0.005(2)
C66 0.146(9) 0.073(6) 0.040(4) -0.003(4) 0.027(5) -0.022(6)
C70 0.163(11) 0.090(7) 0.044(5) 0.041(5) -0.003(6) -0.016(7)
C71 0.190(15) 0.158(13) 0.105(10) 0.003(9) 0.091(11) -0.027(11)
O4 0.261(7) 0.268(7) 0.242(6) 0.043(4) 0.082(4) 0.046(4)
C76 0.206(7) 0.222(7) 0.204(7) 0.040(4) 0.064(4) 0.058(5)
C74 0.186(6) 0.209(7) 0.196(7) 0.034(4) 0.071(4) 0.056(4)
C75 0.207(7) 0.209(7) 0.225(7) 0.043(5) 0.066(4) 0.062(4)
C73 0.205(7) 0.213(8) 0.214(7) 0.030(4) 0.079(5) 0.058(4)

loop_
_atom_type_symbol
_atom_type_description
_atom_type_scat_dispersion_real
_atom_type_scat_dispersion_imag
_atom_type_scat_source
C C 0.0033 0.0016 'International Tables Vol C Tables 4.2.6.8 and 6.1.1.4'
H H 0.0000 0.0000 'International Tables Vol C Tables 4.2.6.8 and 6.1.1.4'
Bi Bi -4.1077 10.2566 'International Tables Vol C Tables 4.2.6.8 and 6.1.1.4'
Fe Fe 0.3463 0.8444 'International Tables Vol C Tables 4.2.6.8 and 6.1.1.4'
N N 0.0061 0.0033 'International Tables Vol C Tables 4.2.6.8 and 6.1.1.4'
O O 0.0106 0.0060 'International Tables Vol C Tables 4.2.6.8 and 6.1.1.4'

loop_
_geom_angle_atom_site_label_1
_geom_angle_atom_site_label_2
_geom_angle_atom_site_label_3
_geom_angle
N3 Bi1 N6 166.70(11)
N3 Bi1 N5 101.50(11)
N3 Bi1 N4 62.40(11)
N1 Bi1 N3 93.72(11)
N1 Bi1 N6 99.22(11)
N1 Bi1 N5 155.21(11)
N1 Bi1 N4 120.71(11)
N6 Bi1 N4 112.49(11)
N5 Bi1 N6 65.28(11)
N5 Bi1 N4 83.88(11)
N2 Bi1 N3 95.18(11)
N2 Bi1 N1 67.35(12)
N2 Bi1 N6 87.04(11)
N2 Bi1 N5 91.67(11)
N2 Bi1 N4 155.46(12)
C53 Fe3 C52 40.27(17)
C53 Fe3 C59 119.2(2)
C53 Fe3 C58 107.89(18)
C53 Fe3 C51 67.77(16)
C53 Fe3 C56 164.5(2)
C53 Fe3 C57 126.8(2)
C52 Fe3 C51 40.18(15)
C59 Fe3 C52 155.81(19)
C59 Fe3 C58 40.1(2)
C59 Fe3 C51 160.24(19)
C59 Fe3 C57 67.8(2)
C60 Fe3 C53 153.4(2)
C60 Fe3 C52 163.6(2)
C60 Fe3 C59 40.4(2)
C60 Fe3 C58 67.7(2)
C60 Fe3 C51 125.52(19)
C60 Fe3 C56 40.5(3)
C60 Fe3 C57 68.0(2)
C55 Fe3 C53 68.35(17)
C55 Fe3 C52 67.92(16)
C55 Fe3 C59 122.3(2)
C55 Fe3 C60 105.9(2)
C55 Fe3 C58 159.10(19)
C55 Fe3 C51 40.27(16)
C55 Fe3 C56 121.1(2)
C55 Fe3 C57 157.72(19)
C58 Fe3 C52 123.39(18)
C58 Fe3 C51 159.19(19)
C56 Fe3 C52 128.5(2)
C56 Fe3 C59 67.9(2)
C56 Fe3 C58 67.8(2)
C56 Fe3 C51 110.55(19)
C56 Fe3 C57 40.4(2)
C54 Fe3 C53 40.68(18)
C54 Fe3 C52 68.03(18)
C54 Fe3 C59 104.5(2)
C54 Fe3 C60 117.9(2)
C54 Fe3 C55 40.81(17)
C54 Fe3 C58 122.94(19)
C54 Fe3 C51 67.99(17)
C54 Fe3 C56 154.4(2)
C54 Fe3 C57 161.29(19)
C57 Fe3 C52 111.6(2)
C57 Fe3 C58 40.4(2)
C57 Fe3 C51 124.73(19)
C32 Fe2 C31 40.05(15)
C32 Fe2 C39 125.8(2)
C32 Fe2 C35 67.86(17)
C39 Fe2 C31 112.63(17)
C39 Fe2 C35 126.64(19)
C33 Fe2 C31 67.72(16)
C33 Fe2 C32 40.60(17)
C33 Fe2 C39 159.0(2)
C33 Fe2 C35 68.22(18)
C33 Fe2 C40 157.1(2)
C33 Fe2 C36 120.15(19)
C33 Fe2 C37 104.73(18)
C33 Fe2 C38 121.5(2)
C35 Fe2 C31 40.11(16)
C40 Fe2 C31 126.01(18)
C40 Fe2 C32 161.43(19)
C40 Fe2 C39 40.1(2)
C40 Fe2 C35 109.28(19)
C40 Fe2 C37 67.7(2)
C40 Fe2 C38 67.5(2)
C34 Fe2 C31 67.92(16)
C34 Fe2 C32 68.32(19)
C34 Fe2 C39 160.3(2)
C34 Fe2 C33 40.69(19)
C34 Fe2 C35 40.76(16)
C34 Fe2 C40 122.4(2)
C34 Fe2 C36 104.62(19)
C34 Fe2 C37 118.73(19)
C34 Fe2 C38 155.4(2)
C36 Fe2 C31 159.13(19)
C36 Fe2 C32 157.30(19)
C36 Fe2 C39 67.5(2)
C36 Fe2 C35 121.70(19)
C36 Fe2 C40 40.30(19)
C36 Fe2 C37 40.1(2)
C36 Fe2 C38 67.4(2)
C37 Fe2 C31 160.72(19)
C37 Fe2 C32 122.86(19)
C37 Fe2 C39 67.73(19)
C37 Fe2 C35 155.56(19)
C38 Fe2 C31 127.24(19)
C38 Fe2 C32 109.5(2)
C38 Fe2 C39 40.3(2)
C38 Fe2 C35 163.1(2)
C38 Fe2 C37 40.3(2)
C18 Fe1 C15 109.7(2)
C18 Fe1 C11 123.20(18)
C15 Fe1 C11 40.78(16)
C12 Fe1 C18 157.41(19)
C12 Fe1 C15 68.28(18)
C12 Fe1 C11 40.39(16)
C12 Fe1 C19 121.74(18)
C13 Fe1 C18 161.2(2)
C13 Fe1 C15 68.12(19)
C13 Fe1 C11 68.21(17)
C13 Fe1 C12 40.76(18)
C13 Fe1 C17 123.8(2)
C13 Fe1 C14 41.0(2)
C13 Fe1 C19 155.6(2)
C13 Fe1 C16 105.9(2)
C13 Fe1 C20 119.6(2)
C17 Fe1 C18 40.1(2)
C17 Fe1 C15 121.4(2)
C17 Fe1 C11 157.2(2)
C17 Fe1 C12 160.7(2)
C17 Fe1 C19 67.72(19)
C17 Fe1 C16 40.6(2)
C14 Fe1 C18 125.2(2)
C14 Fe1 C15 40.16(18)
C14 Fe1 C11 68.33(17)
C14 Fe1 C12 68.72(18)
C14 Fe1 C17 107.01(19)
C14 Fe1 C19 162.8(2)
C14 Fe1 C16 119.5(2)
C14 Fe1 C20 154.9(2)
C19 Fe1 C18 40.35(19)
C19 Fe1 C15 127.30(19)
C19 Fe1 C11 109.78(17)
C16 Fe1 C18 67.8(2)
C16 Fe1 C15 155.2(2)
C16 Fe1 C11 161.5(2)
C16 Fe1 C12 123.9(2)
C16 Fe1 C19 67.9(2)
C20 Fe1 C18 68.1(2)
C20 Fe1 C15 163.3(2)
C20 Fe1 C11 125.42(19)
C20 Fe1 C12 107.1(2)
C20 Fe1 C17 68.4(2)
C20 Fe1 C19 40.31(19)
C20 Fe1 C16 40.9(2)
C61 O1 C64 105.1(4)
C31 N3 Bi1 112.6(2)
C21 N3 Bi1 120.8(3)
C21 N3 C31 123.2(3)
C24 C25 H25 117.9
C26 C25 H25 117.9
C26 C25 C24 124.3(4)
C65 O2 C68 103.7(6)
C25 C24 H24 115.0
C23 C24 C25 130.0(5)
C23 C24 H24 115.0
C11 N1 Bi1 113.4(2)
C1 N1 Bi1 120.3(3)
C1 N1 C11 125.8(3)
C48 N6 Bi1 123.0(3)
C42 N6 Bi1 114.2(3)
C42 N6 C48 118.6(3)
C24 C23 C22 134.6(4)
C24 C23 H23 110(4)
C22 C23 H23 116(4)
N3 C31 Fe2 137.4(3)
N3 C31 C32 122.1(4)
N3 C31 C35 130.0(4)
C32 C31 Fe2 67.8(2)
C32 C31 C35 106.9(4)
C35 C31 Fe2 68.0(2)
C51 N5 Bi1 118.2(2)
C41 N5 Bi1 119.0(3)
C41 N5 C51 121.2(3)
C28 N4 Bi1 119.7(3)
C22 N4 Bi1 118.1(3)
C22 N4 C28 120.5(4)
C2 N2 Bi1 120.7(3)
C2 N2 C8 122.6(3)
C8 N2 Bi1 115.8(2)
Fe2 C32 H32 124.9
C31 C32 Fe2 72.1(2)
C31 C32 H32 125.7
C33 C32 Fe2 68.9(2)
C33 C32 C31 108.5(4)
C33 C32 H32 125.7
Fe3 C53 H53 125.8
C52 C53 Fe3 70.6(2)
C52 C53 H53 126.0
C52 C53 C54 108.0(4)
C54 C53 Fe3 69.2(2)
C54 C53 H53 126.0
H30A C30 H30B 109.5
H30A C30 H30C 109.5
H30B C30 H30C 109.5
C28 C30 H30A 109.5
C28 C30 H30B 109.5
C28 C30 H30C 109.5
Fe1 C18 H18 126.2
C17 C18 Fe1 69.6(3)
C17 C18 H18 126.0
C17 C18 C19 108.1(5)
C19 C18 Fe1 69.8(3)
C19 C18 H18 126.0
Fe2 C39 H39 126.3
C40 C39 Fe2 69.5(3)
C40 C39 H39 126.2
C40 C39 C38 107.6(4)
C38 C39 Fe2 69.5(3)
C38 C39 H39 126.2
C5 C4 H4 114.6
C3 C4 H4 114.6
C3 C4 C5 130.8(4)
Fe3 C52 H52 125.3
C53 C52 Fe3 69.1(2)
C53 C52 H52 125.6
C53 C52 C51 108.7(4)
C51 C52 Fe3 71.5(2)
C51 C52 H52 125.6
C45 C46 H46 115.2
C45 C46 C47 129.6(5)
C47 C46 H46 115.2
Fe3 C59 H59 126.0
C60 C59 Fe3 69.3(3)
C60 C59 H59 126.0
C58 C59 Fe3 70.3(3)
C58 C59 H59 126.0
C58 C59 C60 108.1(5)
N4 C28 C30 109.0(4)
N4 C28 C29 110.6(4)
N4 C28 H28 108(3)
C30 C28 C29 111.0(5)
C30 C28 H28 108(3)
C29 C28 H28 109(3)
Fe3 C60 H60 125.3
C59 C60 Fe3 70.3(3)
C59 C60 H60 125.9
C59 C60 C56 108.3(5)
C56 C60 Fe3 70.1(3)
C56 C60 H60 125.9
C4 C5 H5 117.7
C6 C5 C4 124.6(4)
C6 C5 H5 117.7
C25 C26 H26 114.6
C25 C26 C27 130.8(4)
C27 C26 H26 114.6
Fe2 C33 H33 125.5
C32 C33 Fe2 70.5(2)
C32 C33 H33 125.8
C34 C33 Fe2 69.6(2)
C34 C33 C32 108.3(4)
C34 C33 H33 125.8
O2 C65 H65A 110.3
O2 C65 H65B 110.3
O2 C65 C66 107.1(6)
H65A C65 H65B 108.5
C66 C65 H65A 110.3
C66 C65 H65B 110.3
H49A C49 H49B 109.5
H49A C49 H49C 109.5
H49B C49 H49C 109.5
C48 C49 H49A 109.5
C48 C49 H49B 109.5
C48 C49 H49C 109.5
Fe2 C35 H35 125.3
C31 C35 Fe2 71.9(2)
C31 C35 H35 125.8
C34 C35 Fe2 68.6(2)
C34 C35 C31 108.3(4)
C34 C35 H35 125.8
C5 C6 H6 115.3
C5 C6 C7 129.4(4)
C7 C6 H6 115.3
C28 C29 H29A 109.5
C28 C29 H29B 109.5
C28 C29 H29C 109.5
H29A C29 H29B 109.5
H29A C29 H29C 109.5
H29B C29 H29C 109.5
Fe3 C55 H55 124.3
C51 C55 Fe3 72.4(2)
C51 C55 H55 125.6
C54 C55 Fe3 69.3(2)
C54 C55 H55 125.6
C54 C55 C51 108.7(4)
Fe1 C15 H15 126.3
C11 C15 Fe1 70.2(2)
C11 C15 H15 125.7
C14 C15 Fe1 69.3(3)
C14 C15 H15 125.7
C14 C15 C11 108.5(4)
C6 C7 H7 113.1
C6 C7 C1 133.9(4)
C1 C7 H7 113.1
C46 C45 H45 117.7
C44 C45 C46 124.6(4)
C44 C45 H45 117.7
Fe3 C58 H58 126.2
C59 C58 Fe3 69.6(3)
C59 C58 H58 125.9
C59 C58 C57 108.2(5)
C57 C58 Fe3 69.8(3)
C57 C58 H58 125.9
N6 C48 C49 109.2(3)
N6 C48 H48 107.9
N6 C48 C50 112.2(4)
C49 C48 H48 107.9
C50 C48 C49 111.6(4)
C50 C48 H48 107.9
Fe2 C40 H40 125.7
C39 C40 Fe2 70.4(3)
C39 C40 H40 126.0
C36 C40 Fe2 69.5(3)
C36 C40 C39 108.0(4)
C36 C40 H40 126.0
N1 C11 Fe1 134.0(3)
N1 C11 C15 130.7(4)
N1 C11 C12 121.5(4)
C15 C11 Fe1 69.0(2)
C12 C11 Fe1 68.9(2)
C12 C11 C15 107.2(4)
C23 C22 C21 122.1(4)
N4 C22 C23 121.7(4)
N4 C22 C21 116.1(4)
N3 C21 C22 114.9(3)
N3 C21 C27 121.4(4)
C27 C21 C22 123.6(4)
Fe2 C34 H34 125.2
C33 C34 Fe2 69.7(3)
C33 C34 C35 107.9(4)
C33 C34 H34 126.0
C35 C34 Fe2 70.7(2)
C35 C34 H34 126.0
C72 O3 C69 103.5(6)
H10A C10 H10B 109.5
H10A C10 H10C 109.5
H10B C10 H10C 109.5
C8 C10 H10A 109.5
C8 C10 H10B 109.5
C8 C10 H10C 109.5
N5 C51 Fe3 134.6(3)
N5 C51 C52 130.1(4)
N5 C51 C55 123.0(4)
C52 C51 Fe3 68.3(2)
C55 C51 Fe3 67.3(2)
C55 C51 C52 106.5(4)
Fe3 C56 H56 126.0
C60 C56 Fe3 69.4(3)
C60 C56 H56 126.0
C60 C56 C57 107.9(5)
C57 C56 Fe3 70.2(3)
C57 C56 H56 126.0
Fe1 C12 H12 126.0
C11 C12 Fe1 70.7(2)
C11 C12 H12 126.0
C13 C12 Fe1 68.9(3)
C13 C12 C11 108.0(4)
C13 C12 H12 126.0
C26 C27 C21 134.5(4)
C26 C27 H27 112.7
C21 C27 H27 112.7
C4 C3 H3 113.2
C4 C3 C2 133.6(4)
C2 C3 H3 113.2
C46 C47 H47 113.4
C46 C47 C41 133.2(5)
C41 C47 H47 113.4
Fe3 C54 H54 125.5
C53 C54 Fe3 70.1(2)
C53 C54 C55 107.9(4)
C53 C54 H54 126.0
C55 C54 Fe3 69.9(2)
C55 C54 H54 126.0
C48 C50 H50A 109.5
C48 C50 H50B 109.5
C48 C50 H50C 109.5
H50A C50 H50B 109.5
H50A C50 H50C 109.5
H50B C50 H50C 109.5
Fe1 C13 H13 125.6
C12 C13 Fe1 70.3(3)
C12 C13 H13 125.8
C12 C13 C14 108.4(4)
C14 C13 Fe1 69.9(3)
C14 C13 H13 125.8
Fe1 C17 H17 125.7
C18 C17 Fe1 70.4(3)
C18 C17 H17 125.8
C18 C17 C16 108.4(5)
C16 C17 Fe1 69.7(3)
C16 C17 H17 125.8
N2 C2 C3 121.1(4)
N2 C2 C1 116.6(4)
C3 C2 C1 122.2(4)
H9A C9 H9B 109.5
H9A C9 H9C 109.5
H9B C9 H9C 109.5
C8 C9 H9A 109.5
C8 C9 H9B 109.5
C8 C9 H9C 109.5
N1 C1 C7 120.9(4)
N1 C1 C2 114.1(3)
C7 C1 C2 125.0(4)
C45 C44 H44 115.2
C43 C44 C45 129.5(5)
C43 C44 H44 115.2
Fe1 C14 H14 125.8
C15 C14 Fe1 70.6(3)
C15 C14 C13 107.9(4)
C15 C14 H14 126.1
C13 C14 Fe1 69.1(3)
C13 C14 H14 126.1
N5 C41 C47 122.2(4)
N5 C41 C42 116.2(3)
C47 C41 C42 121.2(4)
Fe1 C19 H19 126.5
C18 C19 Fe1 69.8(3)
C18 C19 H19 125.8
C20 C19 Fe1 69.4(3)
C20 C19 C18 108.3(4)
C20 C19 H19 125.8
N2 C8 C10 112.3(4)
N2 C8 C9 114.8(3)
N2 C8 H8 104.5
C10 C8 C9 114.7(4)
C10 C8 H8 104.5
C9 C8 H8 104.5
O1 C64 H64A 110.5
O1 C64 H64B 110.5
O1 C64 C63 105.9(5)
H64A C64 H64B 108.7
C63 C64 H64A 110.5
C63 C64 H64B 110.5
Fe3 C57 H57 126.2
C58 C57 Fe3 69.8(3)
C58 C57 H57 126.2
C56 C57 Fe3 69.4(3)
C56 C57 C58 107.6(5)
C56 C57 H57 126.2
O3 C69 H69A 110.9
O3 C69 H69B 110.9
H69A C69 H69B 108.9
C70 C69 O3 104.4(6)
C70 C69 H69A 110.9
C70 C69 H69B 110.9
H67A C67 H67B 109.3
C68 C67 H67A 111.4
C68 C67 H67B 111.4
C68 C67 C66 101.8(6)
C66 C67 H67A 111.4
C66 C67 H67B 111.4
C44 C43 H43 113.3
C44 C43 C42 133.5(4)
C42 C43 H43 113.3
Fe2 C36 H36 125.2
C40 C36 Fe2 70.2(3)
C40 C36 H36 125.6
C37 C36 Fe2 70.6(3)
C37 C36 C40 108.7(4)
C37 C36 H36 125.6
O3 C72 H72A 110.0
O3 C72 H72B 110.0
H72A C72 H72B 108.3
C71 C72 O3 108.6(7)
C71 C72 H72A 110.0
C71 C72 H72B 110.0
Fe1 C16 H16 126.2
C17 C16 Fe1 69.7(3)
C17 C16 H16 126.1
C17 C16 C20 107.7(5)
C20 C16 Fe1 69.5(3)
C20 C16 H16 126.1
Fe2 C37 H37 126.3
C36 C37 Fe2 69.3(3)
C36 C37 H37 126.3
C36 C37 C38 107.4(4)
C38 C37 Fe2 69.6(3)
C38 C37 H37 126.3
O2 C68 C67 109.1(6)
O2 C68 H68A 109.9
O2 C68 H68B 109.9
C67 C68 H68A 109.9
C67 C68 H68B 109.9
H68A C68 H68B 108.3
N6 C42 C41 116.6(4)
N6 C42 C43 122.9(4)
C43 C42 C41 120.4(4)
Fe2 C38 H38 125.4
C39 C38 Fe2 70.2(3)
C39 C38 H38 125.8
C37 C38 Fe2 70.1(3)
C37 C38 C39 108.4(5)
C37 C38 H38 125.8
C64 C63 H63A 110.8
C64 C63 H63B 110.8
H63A C63 H63B 108.9
C62 C63 C64 104.7(5)
C62 C63 H63A 110.8
C62 C63 H63B 110.8
O1 C61 H61A 110.7
O1 C61 H61B 110.7
O1 C61 C62 105.2(4)
H61A C61 H61B 108.8
C62 C61 H61A 110.7
C62 C61 H61B 110.7
C63 C62 C61 104.0(5)
C63 C62 H62A 111.0
C63 C62 H62B 111.0
C61 C62 H62A 111.0
C61 C62 H62B 111.0
H62A C62 H62B 109.0
Fe1 C20 H20 125.5
C19 C20 Fe1 70.3(3)
C19 C20 C16 107.5(5)
C19 C20 H20 126.2
C16 C20 Fe1 69.6(3)
C16 C20 H20 126.2
C65 C66 H66A 111.2
C65 C66 H66B 111.2
C67 C66 C65 102.9(6)
C67 C66 H66A 111.2
C67 C66 H66B 111.2
H66A C66 H66B 109.1
C69 C70 H70A 109.3
C69 C70 H70B 109.3
C69 C70 C71 111.7(7)
H70A C70 H70B 107.9
C71 C70 H70A 109.3
C71 C70 H70B 109.3
C72 C71 H71A 111.2
C72 C71 H71B 111.2
C70 C71 C72 103.0(7)
C70 C71 H71A 111.2
C70 C71 H71B 111.2
H71A C71 H71B 109.1
C76 O4 C73 102.7(15)
O4 C76 H76A 112.4
O4 C76 H76B 112.4
O4 C76 C75 96.9(15)
H76A C76 H76B 109.9
C75 C76 H76A 112.4
C75 C76 H76B 112.4
H74A C74 H74B 110.6
C75 C74 H74A 113.3
C75 C74 H74B 113.3
C73 C74 H74A 113.3
C73 C74 H74B 113.3
C73 C74 C75 91.9(14)
C76 C75 C74 101.9(15)
C76 C75 H75A 111.4
C76 C75 H75B 111.4
C74 C75 H75A 111.4
C74 C75 H75B 111.4
H75A C75 H75B 109.3
O4 C73 H73A 115.0
O4 C73 H73B 115.0
C74 C73 O4 81.5(13)
C74 C73 H73A 115.0
C74 C73 H73B 115.0
H73A C73 H73B 112.1

loop_
_geom_bond_atom_site_label_1
_geom_bond_atom_site_label_2
_geom_bond_distance
Bi1 N3 2.470(3)
Bi1 N1 2.386(3)
Bi1 N6 2.548(3)
Bi1 N5 2.476(3)
Bi1 N4 2.608(3)
Bi1 N2 2.328(3)
Fe3 C53 2.040(4)
Fe3 C52 2.060(4)
Fe3 C59 2.049(5)
Fe3 C60 2.035(5)
Fe3 C55 2.035(4)
Fe3 C58 2.057(4)
Fe3 C51 2.102(4)
Fe3 C56 2.046(5)
Fe3 C54 2.028(4)
Fe3 C57 2.057(5)
Fe2 C31 2.107(4)
Fe2 C32 2.050(4)
Fe2 C39 2.054(5)
Fe2 C33 2.028(4)
Fe2 C35 2.055(4)
Fe2 C40 2.043(5)
Fe2 C34 2.028(4)
Fe2 C36 2.034(5)
Fe2 C37 2.050(4)
Fe2 C38 2.044(5)
Fe1 C18 2.049(5)
Fe1 C15 2.054(4)
Fe1 C11 2.070(4)
Fe1 C12 2.046(4)
Fe1 C13 2.027(5)
Fe1 C17 2.039(5)
Fe1 C14 2.037(5)
Fe1 C19 2.049(5)
Fe1 C16 2.040(5)
Fe1 C20 2.038(5)
O1 C64 1.418(6)
O1 C61 1.408(7)
N3 C31 1.415(5)
N3 C21 1.355(5)
C25 H25 0.9500
C25 C24 1.382(7)
C25 C26 1.368(6)
O2 C65 1.387(8)
O2 C68 1.401(8)
C24 H24 0.9500
C24 C23 1.368(7)
N1 C11 1.409(5)
N1 C1 1.336(5)
N6 C48 1.484(5)
N6 C42 1.308(5)
C23 C22 1.449(6)
C23 H23 0.88(6)
C31 C32 1.425(6)
C31 C35 1.428(6)
N5 C51 1.414(5)
N5 C41 1.342(5)
N4 C28 1.473(5)
N4 C22 1.298(5)
N2 C2 1.338(5)
N2 C8 1.483(5)
C32 H32 0.9500
C32 C33 1.415(6)
C53 H53 0.9500
C53 C52 1.412(6)
C53 C54 1.414(6)
C30 H30A 0.9800
C30 H30B 0.9800
C30 H30C 0.9800
C30 C28 1.495(7)
C18 H18 0.9500
C18 C17 1.401(7)
C18 C19 1.414(7)
C39 H39 0.9500
C39 C40 1.405(7)
C39 C38 1.410(7)
C4 H4 0.9500
C4 C5 1.393(6)
C4 C3 1.369(6)
C52 H52 0.9500
C52 C51 1.430(6)
C46 H46 0.9500
C46 C45 1.383(8)
C46 C47 1.385(6)
C59 H59 0.9500
C59 C60 1.410(8)
C59 C58 1.408(7)
C28 C29 1.530(7)
C28 H28 0.92(5)
C60 H60 0.9500
C60 C56 1.413(9)
C5 H5 0.9500
C5 C6 1.376(6)
C26 H26 0.9500
C26 C27 1.390(6)
C33 H33 0.9500
C33 C34 1.410(7)
C65 H65A 0.9900
C65 H65B 0.9900
C65 C66 1.544(12)
C49 H49A 0.9800
C49 H49B 0.9800
C49 H49C 0.9800
C49 C48 1.529(6)
C35 H35 0.9500
C35 C34 1.422(6)
C6 H6 0.9500
C6 C7 1.388(6)
C29 H29A 0.9800
C29 H29B 0.9800
C29 H29C 0.9800
C55 H55 0.9500
C55 C51 1.426(6)
C55 C54 1.417(6)
C15 H15 0.9500
C15 C11 1.437(6)
C15 C14 1.405(7)
C7 H7 0.9500
C7 C1 1.408(6)
C45 H45 0.9500
C45 C44 1.380(7)
C58 H58 0.9500
C58 C57 1.421(7)
C48 H48 1.0000
C48 C50 1.508(7)
C40 H40 0.9500
C40 C36 1.404(7)
C11 C12 1.421(6)
C22 C21 1.489(6)
C21 C27 1.393(6)
C34 H34 0.9500
O3 C69 1.527(11)
O3 C72 1.491(11)
C10 H10A 0.9800
C10 H10B 0.9800
C10 H10C 0.9800
C10 C8 1.528(6)
C56 H56 0.9500
C56 C57 1.417(8)
C12 H12 0.9500
C12 C13 1.419(6)
C27 H27 0.9500
C3 H3 0.9500
C3 C2 1.434(6)
C47 H47 0.9500
C47 C41 1.407(6)
C54 H54 0.9500
C50 H50A 0.9800
C50 H50B 0.9800
C50 H50C 0.9800
C13 H13 0.9500
C13 C14 1.423(7)
C17 H17 0.9500
C17 C16 1.414(8)
C2 C1 1.469(6)
C9 H9A 0.9800
C9 H9B 0.9800
C9 H9C 0.9800
C9 C8 1.530(6)
C44 H44 0.9500
C44 C43 1.368(6)
C14 H14 0.9500
C41 C42 1.490(6)
C19 H19 0.9500
C19 C20 1.409(7)
C8 H8 1.0000
C64 H64A 0.9900
C64 H64B 0.9900
C64 C63 1.510(9)
C57 H57 0.9500
C69 H69A 0.9900
C69 H69B 0.9900
C69 C70 1.474(5)
C67 H67A 0.9900
C67 H67B 0.9900
C67 C68 1.498(9)
C67 C66 1.542(11)
C43 H43 0.9500
C43 C42 1.430(6)
C36 H36 0.9500
C36 C37 1.399(7)
C72 H72A 0.9900
C72 H72B 0.9900
C72 C71 1.478(5)
C16 H16 0.9500
C16 C20 1.423(8)
C37 H37 0.9500
C37 C38 1.410(7)
C68 H68A 0.9900
C68 H68B 0.9900
C38 H38 0.9500
C63 H63A 0.9900
C63 H63B 0.9900
C63 C62 1.489(8)
C61 H61A 0.9900
C61 H61B 0.9900
C61 C62 1.497(8)
C62 H62A 0.9900
C62 H62B 0.9900
C20 H20 0.9500
C66 H66A 0.9900
C66 H66B 0.9900
C70 H70A 0.9900
C70 H70B 0.9900
C70 C71 1.477(5)
C71 H71A 0.9900
C71 H71B 0.9900
O4 C76 1.429(14)
O4 C73 1.596(15)
C76 H76A 0.9900
C76 H76B 0.9900
C76 C75 1.469(15)
C74 H74A 0.9900
C74 H74B 0.9900
C74 C75 1.547(9)
C74 C73 1.44(2)
C75 H75A 0.9900
C75 H75B 0.9900
C73 H73A 0.9900
C73 H73B 0.9900

loop_
_geom_torsion_atom_site_label_1
_geom_torsion_atom_site_label_2
_geom_torsion_atom_site_label_3
_geom_torsion_atom_site_label_4
_geom_torsion
Bi1 N3 C31 Fe2 -153.3(3)
Bi1 N3 C31 C32 -61.9(4)
Bi1 N3 C31 C35 105.6(4)
Bi1 N3 C21 C22 24.9(4)
Bi1 N3 C21 C27 -158.4(3)
Bi1 N1 C11 Fe1 -132.0(3)
Bi1 N1 C11 C15 128.0(4)
Bi1 N1 C11 C12 -41.8(5)
Bi1 N1 C1 C7 -176.6(3)
Bi1 N1 C1 C2 4.9(4)
Bi1 N6 C48 C49 -67.2(4)
Bi1 N6 C48 C50 57.0(4)
Bi1 N6 C42 C41 33.9(4)
Bi1 N6 C42 C43 -141.0(3)
Bi1 N5 C51 Fe3 126.2(3)
Bi1 N5 C51 C52 -134.9(4)
Bi1 N5 C51 C55 36.5(5)
Bi1 N5 C41 C47 -173.8(3)
Bi1 N5 C41 C42 -1.1(5)
Bi1 N4 C28 C30 39.3(5)
Bi1 N4 C28 C29 -83.0(4)
Bi1 N4 C22 C23 163.7(3)
Bi1 N4 C22 C21 -18.3(5)
Bi1 N2 C2 C3 166.3(3)
Bi1 N2 C2 C1 -10.3(5)
Bi1 N2 C8 C10 -96.3(3)
Bi1 N2 C8 C9 130.3(3)
Fe3 C53 C52 C51 60.8(3)
Fe3 C53 C54 C55 -59.9(3)
Fe3 C52 C51 N5 -130.8(4)
Fe3 C52 C51 C55 56.6(3)
Fe3 C59 C60 C56 60.1(4)
Fe3 C59 C58 C57 -59.4(3)
Fe3 C60 C56 C57 59.9(3)
Fe3 C55 C51 N5 129.6(4)
Fe3 C55 C51 C52 -57.3(3)
Fe3 C55 C54 C53 60.1(3)
Fe3 C58 C57 C56 -59.3(3)
Fe3 C56 C57 C58 59.6(3)
Fe2 C31 C32 C33 -59.5(3)
Fe2 C31 C35 C34 59.1(3)
Fe2 C32 C33 C34 -59.6(3)
Fe2 C39 C40 C36 -59.6(3)
Fe2 C39 C38 C37 60.0(3)
Fe2 C33 C34 C35 -60.6(3)
Fe2 C35 C34 C33 60.0(3)
Fe2 C40 C36 C37 -60.3(3)
Fe2 C36 C37 C38 -59.5(3)
Fe2 C37 C38 C39 -60.1(3)
Fe1 C18 C17 C16 -59.6(3)
Fe1 C18 C19 C20 58.9(3)
Fe1 C15 C11 N1 130.6(4)
Fe1 C15 C11 C12 -58.5(3)
Fe1 C15 C14 C13 59.3(3)
Fe1 C11 C12 C13 -59.0(3)
Fe1 C12 C13 C14 -59.8(3)
Fe1 C13 C14 C15 -60.2(3)
Fe1 C17 C16 C20 -59.3(3)
Fe1 C19 C20 C16 59.9(3)
Fe1 C16 C20 C19 -60.3(3)
O1 C64 C63 C62 -15.3(7)
O1 C61 C62 C63 29.4(7)
N3 C31 C32 Fe2 -133.1(4)
N3 C31 C32 C33 167.4(4)
N3 C31 C35 Fe2 134.2(4)
N3 C31 C35 C34 -166.6(4)
N3 C21 C27 C26 -175.5(5)
C25 C24 C23 C22 1.5(11)
C25 C26 C27 C21 -0.9(10)
O2 C65 C66 C67 21.7(9)
C24 C25 C26 C27 2.2(9)
C24 C23 C22 N4 178.9(6)
C24 C23 C22 C21 1.0(9)
N1 C11 C12 Fe1 -129.5(4)
N1 C11 C12 C13 171.5(4)
C23 C22 C21 N3 175.0(4)
C23 C22 C21 C27 -1.6(6)
C31 N3 C21 C22 -177.4(3)
C31 N3 C21 C27 -0.7(6)
C31 C32 C33 Fe2 61.5(3)
C31 C32 C33 C34 1.9(5)
C31 C35 C34 Fe2 -61.2(3)
C31 C35 C34 C33 -1.3(5)
N5 C41 C42 N6 -22.9(5)
N5 C41 C42 C43 152.1(4)
N4 C22 C21 N3 -3.0(5)
N4 C22 C21 C27 -179.6(4)
N2 C2 C1 N1 3.3(5)
N2 C2 C1 C7 -175.1(4)
C32 C31 C35 Fe2 -56.8(3)
C32 C31 C35 C34 2.4(5)
C32 C33 C34 Fe2 60.2(3)
C32 C33 C34 C35 -0.4(5)
C53 C52 C51 Fe3 -59.3(3)
C53 C52 C51 N5 169.9(4)
C53 C52 C51 C55 -2.7(5)
C18 C17 C16 Fe1 60.0(3)
C18 C17 C16 C20 0.7(5)
C18 C19 C20 Fe1 -59.2(3)
C18 C19 C20 C16 0.7(5)
C39 C40 C36 Fe2 60.1(3)
C39 C40 C36 C37 -0.2(5)
C4 C5 C6 C7 0.1(8)
C4 C3 C2 N2 176.2(5)
C4 C3 C2 C1 -7.4(7)
C52 C53 C54 Fe3 60.2(3)
C52 C53 C54 C55 0.2(5)
C46 C45 C44 C43 -7.7(9)
C46 C47 C41 N5 -166.4(5)
C46 C47 C41 C42 21.2(7)
C59 C60 C56 Fe3 -60.2(4)
C59 C60 C56 C57 -0.4(6)
C59 C58 C57 Fe3 59.3(3)
C59 C58 C57 C56 -0.1(5)
C28 N4 C22 C23 -1.1(6)
C28 N4 C22 C21 176.9(4)
C60 C59 C58 Fe3 59.2(3)
C60 C59 C58 C57 -0.2(5)
C60 C56 C57 Fe3 -59.3(4)
C60 C56 C57 C58 0.3(5)
C5 C4 C3 C2 -0.3(9)
C5 C6 C7 C1 -3.0(9)
C26 C25 C24 C23 -3.0(10)
C65 O2 C68 C67 39.9(8)
C35 C31 C32 Fe2 56.9(3)
C35 C31 C32 C33 -2.6(5)
C6 C7 C1 N1 179.5(5)
C6 C7 C1 C2 -2.2(8)
C15 C11 C12 Fe1 58.5(3)
C15 C11 C12 C13 -0.5(5)
C45 C46 C47 C41 3.7(9)
C45 C44 C43 C42 2.7(9)
C58 C59 C60 Fe3 -59.8(3)
C58 C59 C60 C56 0.3(6)
C48 N6 C42 C41 -168.5(4)
C48 N6 C42 C43 16.7(6)
C40 C39 C38 Fe2 -59.3(3)
C40 C39 C38 C37 0.6(5)
C40 C36 C37 Fe2 60.1(3)
C40 C36 C37 C38 0.6(5)
C11 N1 C1 C7 -5.6(6)
C11 N1 C1 C2 175.9(4)
C11 C15 C14 Fe1 -59.4(3)
C11 C15 C14 C13 -0.1(5)
C11 C12 C13 Fe1 60.2(3)
C11 C12 C13 C14 0.4(5)
C22 N4 C28 C30 -156.2(5)
C22 N4 C28 C29 81.5(5)
C22 C21 C27 C26 0.9(8)
C21 N3 C31 Fe2 47.3(6)
C21 N3 C31 C32 138.7(4)
C21 N3 C31 C35 -53.7(6)
O3 C69 C70 C71 8.2(12)
O3 C72 C71 C70 -25.4(13)
C51 N5 C41 C47 20.6(6)
C51 N5 C41 C42 -166.6(3)
C51 C55 C54 Fe3 -62.0(3)
C51 C55 C54 C53 -1.9(5)
C12 C13 C14 Fe1 60.0(3)
C12 C13 C14 C15 -0.2(5)
C3 C4 C5 C6 4.1(8)
C3 C2 C1 N1 -173.3(4)
C3 C2 C1 C7 8.3(6)
C47 C46 C45 C44 -6.2(9)
C47 C41 C42 N6 150.0(4)
C47 C41 C42 C43 -35.0(6)
C54 C53 C52 Fe3 -59.3(3)
C54 C53 C52 C51 1.5(5)
C54 C55 C51 Fe3 60.1(3)
C54 C55 C51 N5 -170.4(4)
C54 C55 C51 C52 2.8(5)
C17 C18 C19 Fe1 -59.3(3)
C17 C18 C19 C20 -0.3(5)
C17 C16 C20 Fe1 59.5(3)
C17 C16 C20 C19 -0.9(5)
C2 N2 C8 C10 73.3(5)
C2 N2 C8 C9 -60.1(5)
C1 N1 C11 Fe1 56.4(6)
C1 N1 C11 C15 -43.5(6)
C1 N1 C11 C12 146.7(4)
C44 C43 C42 N6 -162.4(5)
C44 C43 C42 C41 23.0(7)
C14 C15 C11 Fe1 58.9(3)
C14 C15 C11 N1 -170.6(4)
C14 C15 C11 C12 0.4(5)
C41 N5 C51 Fe3 -68.1(5)
C41 N5 C51 C52 30.7(6)
C41 N5 C51 C55 -157.8(4)
C19 C18 C17 Fe1 59.4(3)
C19 C18 C17 C16 -0.2(5)
C8 N2 C2 C3 -2.9(6)
C8 N2 C2 C1 -179.5(3)
C64 O1 C61 C62 -40.0(6)
C64 C63 C62 C61 -8.2(7)
C69 O3 C72 C71 30.7(10)
C69 C70 C71 C72 10.1(13)
C36 C37 C38 Fe2 59.3(3)
C36 C37 C38 C39 -0.8(5)
C72 O3 C69 C70 -22.9(9)
C68 O2 C65 C66 -37.5(9)
C68 C67 C66 C65 1.8(8)
C42 N6 C48 C49 137.2(4)
C42 N6 C48 C50 -98.6(5)
C38 C39 C40 Fe2 59.3(3)
C38 C39 C40 C36 -0.2(5)
C61 O1 C64 C63 34.4(6)
C66 C67 C68 O2 -24.9(8)
O4 C76 C75 C74 -12(2)
C76 O4 C73 C74 69.9(16)
C75 C74 C73 O4 -69.0(14)
C73 O4 C76 C75 -34(2)
C73 C74 C75 C76 59.0(19)
